data_4324664
loop_
_publ_author_name
'Scott A. Sulway'
'David Collison'
'Joseph J. W. McDouall'
'Floriana Tuna'
'Richard A. Layfield'

_publ_section_title
;
 Iron(II) Cage Complexes of N-Heterocyclic Amide and
 Bis(trimethylsilyl)amide Ligands: Synthesis, Structure, and Magnetic
 Properties
;
_journal_name_full 'Inorganic Chemistry'
_journal_page_first 2521
_journal_page_last 2526
_journal_paper_doi 10.1021/ic102341a
_journal_volume 50
_journal_year 2011
_chemical_formula_moiety 'Fe2 Li2 Si8 N10 C36 H80'
_chemical_formula_sum 'C18 H40 Fe Li N5 Si4'
_chemical_formula_weight 501.6795
_chemical_name_systematic
; 
 ? 
;
_space_group_IT_number 14
_symmetry_cell_setting monoclinic
_symmetry_space_group_name_Hall '-P 2yn'
_symmetry_space_group_name_H-M 'P 1 21/n 1'
_atom_sites_solution_hydrogens geom
_atom_sites_solution_primary direct
_atom_sites_solution_secondary difmap
_audit_creation_method SHELXL-97
_cell_angle_alpha 90.00
_cell_angle_beta 101.276(4)
_cell_angle_gamma 90.00
_cell_formula_units_Z 4
_cell_length_a 18.0458(7)
_cell_length_b 8.5059(3)
_cell_length_c 18.7423(7)
_cell_measurement_reflns_used 4446
_cell_measurement_temperature 100(2)
_cell_measurement_theta_max 28.4491
_cell_measurement_theta_min 2.7838
_cell_volume 2821.33(19)
_computing_cell_refinement 'SHELXS-97 (Sheldrick, 1990)'
_computing_data_collection 'SHELXS-97 (Sheldrick, 1990)'
_computing_data_reduction 'SHELXS-97 (Sheldrick, 1990)'
_computing_structure_refinement 'SHELXL-97 (Sheldrick, 1997)'
_computing_structure_solution 'SHELXS-97 (Sheldrick, 1990)'
_diffrn_ambient_temperature 100(2)
_diffrn_detector_area_resol_mean 8.3367
_diffrn_measured_fraction_theta_full 0.981
_diffrn_measured_fraction_theta_max 0.981
_diffrn_measurement_device_type 'Goniometer KM4/Xcalibur, detector: Sapphire2 (large Be window)'
_diffrn_measurement_method 'Goniometer KM4/Xcalibur, detector: Sapphire2 (large Be window)'
_diffrn_radiation_monochromator graphite
_diffrn_radiation_source 'fine-focus sealed tube'
_diffrn_radiation_type MoK\a
_diffrn_radiation_wavelength 0.71073
_diffrn_reflns_av_R_equivalents 0.0688
_diffrn_reflns_av_sigmaI/netI 0.1067
_diffrn_reflns_limit_h_max 24
_diffrn_reflns_limit_h_min -21
_diffrn_reflns_limit_k_max 9
_diffrn_reflns_limit_k_min -10
_diffrn_reflns_limit_l_max 24
_diffrn_reflns_limit_l_min -15
_diffrn_reflns_number 10747
_diffrn_reflns_theta_full 28.45
_diffrn_reflns_theta_max 28.45
_diffrn_reflns_theta_min 2.79
_diffrn_standards_number 11222
_exptl_absorpt_coefficient_mu 0.718
_exptl_absorpt_correction_type none
_exptl_crystal_colour Green
_exptl_crystal_density_diffrn 1.181
_exptl_crystal_description Plates
_exptl_crystal_F_000 1072.0
_exptl_crystal_size_max 0.1
_exptl_crystal_size_mid 0.1
_exptl_crystal_size_min 0.1
_refine_diff_density_max 0.537
_refine_diff_density_min -0.705
_refine_diff_density_rms 0.097
_refine_ls_extinction_method none
_refine_ls_goodness_of_fit_ref 0.836
_refine_ls_hydrogen_treatment constr
_refine_ls_matrix_type full
_refine_ls_number_parameters 274
_refine_ls_number_reflns 7065
_refine_ls_number_restraints 0
_refine_ls_restrained_S_all 0.836
_refine_ls_R_factor_all 0.0699
_refine_ls_R_factor_gt 0.0378
_refine_ls_shift/su_max 0.002
_refine_ls_shift/su_mean 0.000
_refine_ls_structure_factor_coef Fsqd
_refine_ls_weighting_details 'calc w=1/[\s^2^(Fo^2^)+(0.0388P)^2^+0.0000P] where P=(Fo^2^+2Fc^2^)/3'
_refine_ls_weighting_scheme calc
_refine_ls_wR_factor_gt 0.0813
_refine_ls_wR_factor_ref 0.0855
_reflns_number_gt 3850
_reflns_number_total 7065
_reflns_threshold_expression >2sigma(I)
_cod_data_source_file ic102341a_si_002_2.cif
_cod_data_source_block oral65
_cod_original_cell_volume 2821.34(19)
_cod_original_sg_symbol_H-M 'P 21/n'
_cod_original_formula_sum 'C18 H40 Fe1 Li1 N5 Si4'
_cod_database_code 4324664

loop_
_symmetry_equiv_pos_as_xyz
'x, y, z'
'-x+1/2, y+1/2, -z+1/2'
'-x, -y, -z'
'x-1/2, -y-1/2, z-1/2'

loop_
_atom_site_label
_atom_site_type_symbol
_atom_site_fract_x
_atom_site_fract_y
_atom_site_fract_z
_atom_site_U_iso_or_equiv
_atom_site_adp_type
_atom_site_occupancy
_atom_site_symmetry_multiplicity
_atom_site_calc_flag
_atom_site_refinement_flags
Fe1 Fe 0.81344(2) 0.76443(4) 0.038938(19) 0.01394(9) Uani 1 1 d .
Si3 Si 0.65465(4) 0.61605(8) 0.02019(4) 0.01640(16) Uani 1 1 d .
Si2 Si 0.87068(4) 0.87868(8) 0.19580(4) 0.01572(16) Uani 1 1 d .
Si1 Si 0.95096(4) 0.60023(8) 0.14099(4) 0.01867(17) Uani 1 1 d .
Si4 Si 0.66854(4) 0.96095(9) -0.01914(4) 0.01994(17) Uani 1 1 d .
N4 N 0.89555(11) 0.7698(2) 0.12583(10) 0.0122(4) Uani 1 1 d .
N1 N 0.86717(11) 0.7950(2) -0.04695(11) 0.0172(5) Uani 1 1 d .
N3 N 0.95332(12) 0.9218(2) -0.09335(11) 0.0181(5) Uani 1 1 d .
N2 N 0.92961(11) 0.8831(2) -0.03282(11) 0.0164(5) Uani 1 1 d .
N5 N 0.70621(11) 0.7824(2) 0.01097(11) 0.0156(5) Uani 1 1 d .
C2 C 0.90142(16) 0.8547(3) -0.22485(14) 0.0253(6) Uani 1 1 d .
H2 H 0.9382 0.9053 -0.2450 0.030 Uiso 1 1 calc R
C1 C 0.90350(15) 0.8559(3) -0.14984(14) 0.0178(6) Uani 1 1 d .
C3 C 0.84280(17) 0.7756(3) -0.26722(15) 0.0307(7) Uani 1 1 d .
H3 H 0.8395 0.7739 -0.3174 0.037 Uiso 1 1 calc R
C4 C 0.78768(17) 0.6972(4) -0.23764(15) 0.0324(7) Uani 1 1 d .
H4 H 0.7490 0.6448 -0.2687 0.039 Uiso 1 1 calc R
Li1 Li 1.0353(3) 1.0822(5) -0.0765(2) 0.0233(10) Uani 1 1 d .
C21 C 0.84906(14) 0.7755(3) -0.12069(13) 0.0179(6) Uani 1 1 d .
C8 C 0.94370(15) 0.8744(3) 0.28205(14) 0.0239(6) Uani 1 1 d .
H8A H 0.9329 0.7897 0.3123 0.036 Uiso 1 1 calc R
H8B H 0.9428 0.9723 0.3074 0.036 Uiso 1 1 calc R
H8C H 0.9928 0.8592 0.2706 0.036 Uiso 1 1 calc R
C7 C 0.77912(15) 0.8127(3) 0.21865(15) 0.0273(7) Uani 1 1 d .
H7A H 0.7398 0.8195 0.1761 0.041 Uiso 1 1 calc R
H7B H 0.7668 0.8789 0.2561 0.041 Uiso 1 1 calc R
H7C H 0.7838 0.7059 0.2355 0.041 Uiso 1 1 calc R
C17 C 0.74313(15) 1.0922(3) -0.04397(15) 0.0250(6) Uani 1 1 d .
H17A H 0.7843 1.1018 -0.0031 0.038 Uiso 1 1 calc R
H17B H 0.7220 1.1942 -0.0571 0.038 Uiso 1 1 calc R
H17C H 0.7613 1.0477 -0.0844 0.038 Uiso 1 1 calc R
C6 C 0.85852(16) 1.0882(3) 0.16564(15) 0.0268(7) Uani 1 1 d .
H6A H 0.9050 1.1264 0.1544 0.040 Uiso 1 1 calc R
H6B H 0.8452 1.1506 0.2039 0.040 Uiso 1 1 calc R
H6C H 0.8191 1.0951 0.1231 0.040 Uiso 1 1 calc R
C12 C 0.71311(16) 0.4764(3) 0.08451(15) 0.0277(7) Uani 1 1 d .
H12A H 0.7509 0.4301 0.0615 0.041 Uiso 1 1 calc R
H12B H 0.6813 0.3953 0.0977 0.041 Uiso 1 1 calc R
H12C H 0.7372 0.5320 0.1274 0.041 Uiso 1 1 calc R
C14 C 0.62705(16) 0.5104(3) -0.06852(14) 0.0230(6) Uani 1 1 d .
H14A H 0.5925 0.5742 -0.1019 0.035 Uiso 1 1 calc R
H14B H 0.6032 0.4127 -0.0609 0.035 Uiso 1 1 calc R
H14C H 0.6713 0.4902 -0.0883 0.035 Uiso 1 1 calc R
C13 C 0.56699(15) 0.6591(3) 0.05552(16) 0.0276(7) Uani 1 1 d .
H13A H 0.5800 0.7138 0.1011 0.041 Uiso 1 1 calc R
H13B H 0.5420 0.5623 0.0625 0.041 Uiso 1 1 calc R
H13C H 0.5339 0.7235 0.0211 0.041 Uiso 1 1 calc R
C9 C 0.92941(16) 0.4637(3) 0.06154(15) 0.0265(6) Uani 1 1 d .
H9A H 0.8795 0.4216 0.0580 0.040 Uiso 1 1 calc R
H9B H 0.9654 0.3793 0.0680 0.040 Uiso 1 1 calc R
H9C H 0.9323 0.5200 0.0178 0.040 Uiso 1 1 calc R
C10 C 0.93791(18) 0.4876(3) 0.22307(15) 0.0315(7) Uani 1 1 d .
H10A H 0.9567 0.5483 0.2660 0.047 Uiso 1 1 calc R
H10B H 0.9652 0.3902 0.2253 0.047 Uiso 1 1 calc R
H10C H 0.8852 0.4663 0.2201 0.047 Uiso 1 1 calc R
C16 C 0.59342(17) 0.9435(3) -0.10252(16) 0.0318(7) Uani 1 1 d .
H16A H 0.6147 0.9007 -0.1414 0.048 Uiso 1 1 calc R
H16B H 0.5727 1.0455 -0.1162 0.048 Uiso 1 1 calc R
H16C H 0.5542 0.8752 -0.0929 0.048 Uiso 1 1 calc R
C15 C 0.62633(16) 1.0638(3) 0.05201(17) 0.0308(7) Uani 1 1 d .
H15A H 0.5855 1.0021 0.0630 0.046 Uiso 1 1 calc R
H15B H 0.6077 1.1650 0.0341 0.046 Uiso 1 1 calc R
H15C H 0.6643 1.0770 0.0953 0.046 Uiso 1 1 calc R
C5 C 0.78883(16) 0.6951(3) -0.16458(15) 0.0277(7) Uani 1 1 d .
H5 H 0.7520 0.6436 -0.1450 0.033 Uiso 1 1 calc R
C11 C 1.05345(16) 0.6552(4) 0.15146(19) 0.0367(8) Uani 1 1 d .
H11A H 1.0620 0.7015 0.1071 0.055 Uiso 1 1 calc R
H11B H 1.0841 0.5627 0.1622 0.055 Uiso 1 1 calc R
H11C H 1.0665 0.7294 0.1905 0.055 Uiso 1 1 calc R

loop_
_atom_site_aniso_label
_atom_site_aniso_U_11
_atom_site_aniso_U_22
_atom_site_aniso_U_33
_atom_site_aniso_U_23
_atom_site_aniso_U_13
_atom_site_aniso_U_12
Fe1 0.01384(18) 0.01507(19) 0.01236(17) 0.00005(17) 0.00119(13) -0.00255(15)
Si3 0.0162(4) 0.0152(3) 0.0168(4) 0.0010(3) 0.0008(3) -0.0042(3)
Si2 0.0182(4) 0.0154(4) 0.0134(3) -0.0024(3) 0.0027(3) -0.0019(3)
Si1 0.0184(4) 0.0141(4) 0.0221(4) 0.0007(3) 0.0003(3) 0.0014(3)
Si4 0.0186(4) 0.0161(4) 0.0226(4) 0.0036(3) -0.0023(3) 0.0002(3)
N4 0.0150(10) 0.0092(10) 0.0124(10) -0.0006(9) 0.0024(8) -0.0009(8)
N1 0.0167(11) 0.0197(11) 0.0150(11) -0.0013(10) 0.0026(9) -0.0054(9)
N3 0.0228(12) 0.0163(11) 0.0160(11) -0.0025(10) 0.0055(9) -0.0037(9)
N2 0.0164(11) 0.0188(11) 0.0143(10) -0.0016(10) 0.0041(9) -0.0041(9)
N5 0.0158(11) 0.0123(10) 0.0169(10) 0.0005(9) -0.0013(9) -0.0009(8)
C2 0.0325(17) 0.0270(15) 0.0173(14) 0.0012(13) 0.0074(13) -0.0081(13)
C1 0.0201(14) 0.0162(13) 0.0169(13) 0.0000(11) 0.0030(11) -0.0032(11)
C3 0.0429(18) 0.0359(17) 0.0124(13) -0.0027(14) 0.0030(12) -0.0106(15)
C4 0.0323(17) 0.0415(18) 0.0204(14) -0.0046(14) -0.0022(13) -0.0158(15)
Li1 0.023(2) 0.026(2) 0.020(2) 0.003(2) 0.001(2) -0.013(2)
C21 0.0189(13) 0.0213(14) 0.0132(12) -0.0007(12) 0.0029(10) -0.0008(11)
C8 0.0280(15) 0.0244(14) 0.0180(13) -0.0038(13) 0.0012(12) -0.0027(12)
C7 0.0281(16) 0.0325(16) 0.0240(15) -0.0083(14) 0.0120(13) -0.0053(13)
C17 0.0306(16) 0.0141(13) 0.0278(15) 0.0070(12) -0.0003(13) 0.0021(12)
C6 0.0374(18) 0.0172(14) 0.0258(15) -0.0076(13) 0.0060(13) 0.0015(12)
C12 0.0319(17) 0.0215(14) 0.0254(15) 0.0078(13) -0.0047(13) -0.0083(13)
C14 0.0269(16) 0.0192(14) 0.0217(14) -0.0006(12) 0.0016(12) -0.0064(12)
C13 0.0267(16) 0.0292(15) 0.0280(15) -0.0001(14) 0.0079(13) -0.0080(13)
C9 0.0289(16) 0.0201(14) 0.0313(16) -0.0026(14) 0.0077(13) 0.0073(12)
C10 0.0458(19) 0.0173(14) 0.0269(16) 0.0042(13) -0.0041(15) 0.0014(13)
C16 0.0310(17) 0.0250(15) 0.0336(17) 0.0081(14) -0.0080(14) 0.0020(13)
C15 0.0289(17) 0.0207(15) 0.0424(18) -0.0006(14) 0.0060(15) 0.0030(12)
C5 0.0278(16) 0.0349(16) 0.0197(14) 0.0004(13) 0.0032(12) -0.0136(13)
C11 0.0231(16) 0.0291(16) 0.056(2) -0.0011(16) 0.0022(15) 0.0046(13)

loop_
_atom_type_symbol
_atom_type_description
_atom_type_scat_dispersion_real
_atom_type_scat_dispersion_imag
_atom_type_scat_source
C C 0.0033 0.0016 'International Tables Vol C Tables 4.2.6.8 and 6.1.1.4'
H H 0.0000 0.0000 'International Tables Vol C Tables 4.2.6.8 and 6.1.1.4'
N N 0.0061 0.0033 'International Tables Vol C Tables 4.2.6.8 and 6.1.1.4'
Si Si 0.0817 0.0704 'International Tables Vol C Tables 4.2.6.8 and 6.1.1.4'
Fe Fe 0.3463 0.8444 'International Tables Vol C Tables 4.2.6.8 and 6.1.1.4'
Li Li -0.0003 0.0001 'International Tables Vol C Tables 4.2.6.8 and 6.1.1.4'

loop_
_geom_angle_atom_site_label_1
_geom_angle_atom_site_label_2
_geom_angle_atom_site_label_3
_geom_angle
_geom_angle_site_symmetry_1
_geom_angle_site_symmetry_3
N5 Fe1 N4 141.31(9) . .
N5 Fe1 N1 112.55(9) . .
N4 Fe1 N1 104.50(8) . .
N5 Fe1 Li1 149.47(11) . 3_775
N4 Fe1 Li1 44.87(10) . 3_775
N1 Fe1 Li1 65.09(10) . 3_775
N5 Si3 C12 109.87(11) . .
N5 Si3 C13 112.74(12) . .
C12 Si3 C13 107.89(14) . .
N5 Si3 C14 111.17(11) . .
C12 Si3 C14 106.70(13) . .
C13 Si3 C14 108.23(13) . .
N4 Si2 C6 108.22(11) . .
N4 Si2 C7 112.54(11) . .
C6 Si2 C7 107.35(13) . .
N4 Si2 C8 113.54(11) . .
C6 Si2 C8 107.46(12) . .
C7 Si2 C8 107.45(13) . .
N4 Si2 Li1 41.20(10) . 3_775
C6 Si2 Li1 74.10(13) . 3_775
C7 Si2 Li1 146.63(12) . 3_775
C8 Si2 Li1 103.54(12) . 3_775
N4 Si1 C10 113.44(12) . .
N4 Si1 C9 111.13(11) . .
C10 Si1 C9 107.32(13) . .
N4 Si1 C11 109.39(12) . .
C10 Si1 C11 108.77(15) . .
C9 Si1 C11 106.54(14) . .
N4 Si1 Li1 43.78(11) . 3_775
C10 Si1 Li1 146.22(13) . 3_775
C9 Si1 Li1 105.08(12) . 3_775
C11 Si1 Li1 70.12(13) . 3_775
N5 Si4 C16 112.47(11) . .
N5 Si4 C17 110.57(11) . .
C16 Si4 C17 106.19(13) . .
N5 Si4 C15 111.66(12) . .
C16 Si4 C15 107.66(14) . .
C17 Si4 C15 108.03(13) . .
Si2 N4 Si1 122.85(11) . .
Si2 N4 Fe1 111.86(10) . .
Si1 N4 Fe1 115.34(10) . .
Si2 N4 Li1 106.00(15) . 3_775
Si1 N4 Li1 101.26(16) . 3_775
Fe1 N4 Li1 93.73(15) . 3_775
N2 N1 C21 107.1(2) . .
N2 N1 Fe1 115.16(15) . .
C21 N1 Fe1 136.21(18) . .
N2 N3 C1 106.65(19) . .
N2 N3 Li1 112.8(2) . .
C1 N3 Li1 139.4(2) . .
N3 N2 N1 111.67(19) . .
N3 N2 Li1 137.0(2) . 3_775
N1 N2 Li1 111.31(19) . 3_775
Si4 N5 Si3 125.05(12) . .
Si4 N5 Fe1 118.47(11) . .
Si3 N5 Fe1 116.46(11) . .
C3 C2 C1 116.9(3) . .
C3 C2 H2 121.6 . .
C1 C2 H2 121.6 . .
N3 C1 C21 107.7(2) . .
N3 C1 C2 131.7(2) . .
C21 C1 C2 120.5(2) . .
C2 C3 C4 122.2(3) . .
C2 C3 H3 118.9 . .
C4 C3 H3 118.9 . .
C5 C4 C3 122.1(3) . .
C5 C4 H4 119.0 . .
C3 C4 H4 119.0 . .
N3 Li1 N2 109.4(2) . 3_775
N3 Li1 N4 145.5(3) . 3_775
N2 Li1 N4 105.0(2) 3_775 3_775
N3 Li1 Fe1 162.6(2) . 3_775
N2 Li1 Fe1 67.08(13) 3_775 3_775
N4 Li1 Fe1 41.39(9) 3_775 3_775
N3 Li1 Si1 132.3(2) . 3_775
N2 Li1 Si1 103.95(17) 3_775 3_775
N4 Li1 Si1 34.96(9) 3_775 3_775
Fe1 Li1 Si1 63.63(9) 3_775 3_775
N3 Li1 Si2 117.17(19) . 3_775
N2 Li1 Si2 127.3(2) 3_775 3_775
N4 Li1 Si2 32.80(9) 3_775 3_775
Fe1 Li1 Si2 61.00(9) 3_775 3_775
Si1 Li1 Si2 60.49(9) 3_775 3_775
N1 C21 C1 106.8(2) . .
N1 C21 C5 131.0(2) . .
C1 C21 C5 122.2(2) . .
Si2 C8 H8A 109.5 . .
Si2 C8 H8B 109.5 . .
H8A C8 H8B 109.5 . .
Si2 C8 H8C 109.5 . .
H8A C8 H8C 109.5 . .
H8B C8 H8C 109.5 . .
Si2 C7 H7A 109.5 . .
Si2 C7 H7B 109.5 . .
H7A C7 H7B 109.5 . .
Si2 C7 H7C 109.5 . .
H7A C7 H7C 109.5 . .
H7B C7 H7C 109.5 . .
Si4 C17 H17A 109.5 . .
Si4 C17 H17B 109.5 . .
H17A C17 H17B 109.5 . .
Si4 C17 H17C 109.5 . .
H17A C17 H17C 109.5 . .
H17B C17 H17C 109.5 . .
Si2 C6 H6A 109.5 . .
Si2 C6 H6B 109.5 . .
H6A C6 H6B 109.5 . .
Si2 C6 H6C 109.5 . .
H6A C6 H6C 109.5 . .
H6B C6 H6C 109.5 . .
Si3 C12 H12A 109.5 . .
Si3 C12 H12B 109.5 . .
H12A C12 H12B 109.5 . .
Si3 C12 H12C 109.5 . .
H12A C12 H12C 109.5 . .
H12B C12 H12C 109.5 . .
Si3 C14 H14A 109.5 . .
Si3 C14 H14B 109.5 . .
H14A C14 H14B 109.5 . .
Si3 C14 H14C 109.5 . .
H14A C14 H14C 109.5 . .
H14B C14 H14C 109.5 . .
Si3 C13 H13A 109.5 . .
Si3 C13 H13B 109.5 . .
H13A C13 H13B 109.5 . .
Si3 C13 H13C 109.5 . .
H13A C13 H13C 109.5 . .
H13B C13 H13C 109.5 . .
Si1 C9 H9A 109.5 . .
Si1 C9 H9B 109.5 . .
H9A C9 H9B 109.5 . .
Si1 C9 H9C 109.5 . .
H9A C9 H9C 109.5 . .
H9B C9 H9C 109.5 . .
Si1 C10 H10A 109.5 . .
Si1 C10 H10B 109.5 . .
H10A C10 H10B 109.5 . .
Si1 C10 H10C 109.5 . .
H10A C10 H10C 109.5 . .
H10B C10 H10C 109.5 . .
Si4 C16 H16A 109.5 . .
Si4 C16 H16B 109.5 . .
H16A C16 H16B 109.5 . .
Si4 C16 H16C 109.5 . .
H16A C16 H16C 109.5 . .
H16B C16 H16C 109.5 . .
Si4 C15 H15A 109.5 . .
Si4 C15 H15B 109.5 . .
H15A C15 H15B 109.5 . .
Si4 C15 H15C 109.5 . .
H15A C15 H15C 109.5 . .
H15B C15 H15C 109.5 . .
C4 C5 C21 116.0(3) . .
C4 C5 H5 122.0 . .
C21 C5 H5 122.0 . .
Si1 C11 H11A 109.5 . .
Si1 C11 H11B 109.5 . .
H11A C11 H11B 109.5 . .
Si1 C11 H11C 109.5 . .
H11A C11 H11C 109.5 . .
H11B C11 H11C 109.5 . .

loop_
_geom_bond_atom_site_label_1
_geom_bond_atom_site_label_2
_geom_bond_distance
_geom_bond_site_symmetry_2
Fe1 N5 1.909(2) .
Fe1 N4 1.9764(19) .
Fe1 N1 2.052(2) .
Fe1 Li1 2.983(4) 3_775
Si3 N5 1.721(2) .
Si3 C12 1.865(3) .
Si3 C13 1.867(3) .
Si3 C14 1.870(3) .
Si2 N4 1.734(2) .
Si2 C6 1.869(3) .
Si2 C7 1.872(3) .
Si2 C8 1.876(3) .
Si2 Li1 3.078(5) 3_775
Si1 N4 1.747(2) .
Si1 C10 1.866(3) .
Si1 C9 1.868(3) .
Si1 C11 1.880(3) .
Si1 Li1 2.989(4) 3_775
Si4 N5 1.714(2) .
Si4 C16 1.864(3) .
Si4 C17 1.876(3) .
Si4 C15 1.876(3) .
N4 Li1 2.109(5) 3_775
N1 N2 1.336(3) .
N1 C21 1.366(3) .
N3 N2 1.330(3) .
N3 C1 1.368(3) .
N3 Li1 1.992(5) .
N2 Li1 2.044(5) 3_775
C2 C3 1.369(4) .
C2 C1 1.399(4) .
C2 H2 0.9300 .
C1 C21 1.393(3) .
C3 C4 1.399(4) .
C3 H3 0.9300 .
C4 C5 1.366(4) .
C4 H4 0.9300 .
Li1 N2 2.044(5) 3_775
Li1 N4 2.109(5) 3_775
Li1 Fe1 2.983(4) 3_775
Li1 Si1 2.989(4) 3_775
Li1 Si2 3.078(5) 3_775
C21 C5 1.406(4) .
C8 H8A 0.9600 .
C8 H8B 0.9600 .
C8 H8C 0.9600 .
C7 H7A 0.9600 .
C7 H7B 0.9600 .
C7 H7C 0.9600 .
C17 H17A 0.9600 .
C17 H17B 0.9600 .
C17 H17C 0.9600 .
C6 H6A 0.9600 .
C6 H6B 0.9600 .
C6 H6C 0.9600 .
C12 H12A 0.9600 .
C12 H12B 0.9600 .
C12 H12C 0.9600 .
C14 H14A 0.9600 .
C14 H14B 0.9600 .
C14 H14C 0.9600 .
C13 H13A 0.9600 .
C13 H13B 0.9600 .
C13 H13C 0.9600 .
C9 H9A 0.9600 .
C9 H9B 0.9600 .
C9 H9C 0.9600 .
C10 H10A 0.9600 .
C10 H10B 0.9600 .
C10 H10C 0.9600 .
C16 H16A 0.9600 .
C16 H16B 0.9600 .
C16 H16C 0.9600 .
C15 H15A 0.9600 .
C15 H15B 0.9600 .
C15 H15C 0.9600 .
C5 H5 0.9300 .
C11 H11A 0.9600 .
C11 H11B 0.9600 .
C11 H11C 0.9600 .
